data_4510164
loop_
_publ_author_name
'Terauchi, Takeshi'
'Sumi, Satoshi'
'Kobayashi, Yuka'
'Matsushita, Yoshitaka'
'Sato, Akira'

_publ_section_title
;
 Two-Dimensional Brickblock Arrangement in Bis-Fused Tetrathiafulvalene
 Semiconductors
;
_journal_issue 3
_journal_name_full 'Crystal Growth &amp; Design'
_journal_page_first 1412
_journal_paper_doi 10.1021/cg401883g
_journal_volume 14
_journal_year 2014
_chemical_formula_sum 'C16 H10 O4 S10'
_chemical_formula_weight 586.84
_chemical_name_systematic
;
 ?
;
_space_group_IT_number 2
_symmetry_cell_setting triclinic
_symmetry_space_group_name_Hall '-P 1'
_symmetry_space_group_name_H-M 'P -1'
_atom_sites_solution_hydrogens geom
_atom_sites_solution_primary direct
_atom_sites_solution_secondary difmap
_audit_creation_method SHELXL-97
_cell_angle_alpha 76.560(6)
_cell_angle_beta 84.187(8)
_cell_angle_gamma 85.037(8)
_cell_formula_units_Z 2
_cell_length_a 8.1166(15)
_cell_length_b 9.2828(17)
_cell_length_c 14.750(3)
_cell_measurement_reflns_used 3899
_cell_measurement_temperature 110(2)
_cell_measurement_theta_max 30.8656
_cell_measurement_theta_min 2.2606
_cell_volume 1073.1(4)
_computing_cell_refinement 'CrystalClear (Rigaku Inc., 2008)'
_computing_data_collection 'CrystalClear (Rigaku Inc., 2008)'
_computing_data_reduction 'CrystalClear (Rigaku Inc., 2008)'
_computing_structure_refinement 'SHELXL-97 (Sheldrick, 1997)'
_computing_structure_solution 'SHELXS-97 (Sheldrick, 1990)'
_diffrn_ambient_temperature 110(2)
_diffrn_detector_area_resol_mean 28.5714
_diffrn_measured_fraction_theta_max 0.836
_diffrn_measurement_device
;
Rigaku AFC11 Saturn724+ (2x2 bin mode)
;
_diffrn_measurement_method dtprofit.ref
_diffrn_radiation_detector CCD
_diffrn_radiation_monochromator Confocal
_diffrn_radiation_source 'Rotating Anode'
_diffrn_radiation_type 'Mo K\a'
_diffrn_radiation_wavelength 0.710747
_diffrn_reflns_av_R_equivalents 0.0452
_diffrn_reflns_av_sigmaI/netI 0.0896
_diffrn_reflns_limit_h_max 11
_diffrn_reflns_limit_h_min -8
_diffrn_reflns_limit_k_max 9
_diffrn_reflns_limit_k_min -12
_diffrn_reflns_limit_l_max 21
_diffrn_reflns_limit_l_min -21
_diffrn_reflns_number 10484
_diffrn_reflns_theta_max 31.33
_diffrn_reflns_theta_min 2.38
_diffrn_source_current 24.0000
_diffrn_source_power 1.2000
_diffrn_source_voltage 50.0000
_exptl_absorpt_coefficient_mu 1.051
_exptl_absorpt_correction_T_max 1.0000
_exptl_absorpt_correction_T_min 0.6487
_exptl_absorpt_correction_type multi-scan
_exptl_crystal_colour Plate
_exptl_crystal_density_diffrn 1.816
_exptl_crystal_density_method 'not measured'
_exptl_crystal_description Red
_exptl_crystal_F_000 596
_exptl_crystal_size_max 0.1500
_exptl_crystal_size_mid 0.0400
_exptl_crystal_size_min 0.0200
_refine_diff_density_max 0.619
_refine_diff_density_min -0.541
_refine_diff_density_rms 0.119
_refine_ls_extinction_method none
_refine_ls_goodness_of_fit_ref 0.956
_refine_ls_hydrogen_treatment mixed
_refine_ls_matrix_type full
_refine_ls_number_parameters 273
_refine_ls_number_reflns 5896
_refine_ls_number_restraints 0
_refine_ls_restrained_S_all 0.956
_refine_ls_R_factor_all 0.0858
_refine_ls_R_factor_gt 0.0432
_refine_ls_shift/su_max 0.000
_refine_ls_shift/su_mean 0.000
_refine_ls_structure_factor_coef Fsqd
_refine_ls_weighting_details 'calc w=1/[\s^2^(Fo^2^)+(0.0332P)^2^+0.0000P] where P=(Fo^2^+2Fc^2^)/3'
_refine_ls_weighting_scheme calc
_refine_ls_wR_factor_gt 0.0843
_refine_ls_wR_factor_ref 0.0984
_reflns_number_gt 3670
_reflns_number_total 5896
_reflns_threshold_expression >2sigma(I)
_cod_data_source_file cg401883g_si_002.cif
_cod_data_source_block shelxl
_cod_depositor_comments
;
The following automatic conversions were performed:

'_exptl_absorpt_correction_type' value 'Multi-scan' changed to
'multi-scan' according to
/usr/data/users/saulius/crontab/automatic-downloads/current/ACS/lib/dictionaries/cif_core.dic
dictionary named 'cif_core.dic' version 2.4.2 from 2011-04-26.

Automatic conversion script
Id: cif_fix_values 2281 2013-09-26 08:29:07Z andrius 
;
_cod_original_cell_volume 1073.1(3)
_cod_database_code 4510164

loop_
_symmetry_equiv_pos_as_xyz
'x, y, z'
'-x, -y, -z'

loop_
_atom_site_label
_atom_site_type_symbol
_atom_site_fract_x
_atom_site_fract_y
_atom_site_fract_z
_atom_site_U_iso_or_equiv
_atom_site_adp_type
_atom_site_occupancy
_atom_site_symmetry_multiplicity
_atom_site_calc_flag
_atom_site_refinement_flags
S1 S 0.42311(8) 0.83563(8) 0.14464(5) 0.01435(16) Uani 1 1 d .
S2 S 0.88187(8) 0.86375(8) -0.02816(5) 0.01326(15) Uani 1 1 d .
S3 S 0.48802(8) 1.24153(8) 0.23857(5) 0.01603(16) Uani 1 1 d .
S4 S 1.08126(8) 0.65891(8) -0.16077(5) 0.01508(16) Uani 1 1 d .
S5 S 0.69091(8) 1.05092(8) 0.10012(5) 0.01401(15) Uani 1 1 d .
S6 S 0.61586(8) 0.64663(8) 0.02021(5) 0.01420(15) Uani 1 1 d .
S7 S 0.81900(8) 0.44439(8) -0.10799(5) 0.01588(16) Uani 1 1 d .
S8 S 0.98743(8) 0.22790(8) -0.20985(5) 0.01579(16) Uani 1 1 d .
S9 S 0.21028(8) 1.04267(8) 0.26849(5) 0.01406(15) Uani 1 1 d .
S10 S 1.28740(8) 0.47885(9) -0.27933(5) 0.01927(17) Uani 1 1 d .
C1 C 0.4103(3) 1.0828(3) 0.21565(18) 0.0126(5) Uani 1 1 d .
C2 C 0.0515(3) 1.1925(3) 0.40116(18) 0.0140(6) Uani 1 1 d .
C3 C 0.7179(3) 0.8933(3) 0.05312(18) 0.0130(6) Uani 1 1 d .
C4 C 0.8107(3) 0.6936(3) -0.03930(19) 0.0127(5) Uani 1 1 d .
O5 O -0.0586(2) 1.0955(2) 0.39684(14) 0.0175(4) Uani 1 1 d .
C6 C 0.5984(3) 0.7965(3) 0.07355(18) 0.0138(6) Uani 1 1 d .
O7 O 0.0353(2) 1.2795(2) 0.45065(14) 0.0209(5) Uani 1 1 d .
C8 C 0.9953(3) 0.3965(3) -0.17806(18) 0.0127(6) Uani 1 1 d .
O9 O 0.4195(2) 1.3361(2) 0.45373(13) 0.0191(4) Uani 1 1 d .
C10 C 0.8947(3) 0.6094(3) -0.09371(19) 0.0137(6) Uani 1 1 d .
O11 O 0.2856(2) 1.5047(2) 0.34508(13) 0.0172(4) Uani 1 1 d .
C12 C 1.1133(3) 0.4942(3) -0.20118(18) 0.0121(5) Uani 1 1 d .
C13 C 0.4966(3) 1.0016(3) 0.15975(18) 0.0124(5) Uani 1 1 d .
C14 C 0.2021(3) 1.1746(3) 0.33691(18) 0.0142(6) Uani 1 1 d .
C15 C 0.3295(3) 1.2632(3) 0.32391(18) 0.0132(6) Uani 1 1 d .
C16 C -0.2173(3) 1.1122(3) 0.4491(2) 0.0221(7) Uani 1 1 d .
H16A H -0.1998 1.1064 0.5147 0.033 Uiso 1 1 calc R
H16B H -0.2867 1.0328 0.4454 0.033 Uiso 1 1 calc R
H16C H -0.2726 1.2087 0.4227 0.033 Uiso 1 1 calc R
C17 C 0.3487(3) 1.3715(3) 0.3828(2) 0.0148(6) Uani 1 1 d .
C18 C 1.1422(4) 0.2357(3) -0.3084(2) 0.0234(7) Uani 1 1 d .
H18A H 1.2426 0.1745 -0.2864 0.028 Uiso 1 1 calc R
H18B H 1.0987 0.1910 -0.3551 0.028 Uiso 1 1 calc R
C19 C 1.1917(4) 0.3901(3) -0.3559(2) 0.0228(7) Uani 1 1 d .
H19A H 1.0919 0.4517 -0.3784 0.027 Uiso 1 1 calc R
H19B H 1.2703 0.3844 -0.4110 0.027 Uiso 1 1 calc R
C20 C 0.2939(4) 1.6177(3) 0.3981(2) 0.0222(7) Uani 1 1 d .
H20A H 0.2020 1.6095 0.4471 0.033 Uiso 1 1 calc R
H20B H 0.2857 1.7163 0.3561 0.033 Uiso 1 1 calc R
H20C H 0.3996 1.6033 0.4268 0.033 Uiso 1 1 calc R

loop_
_atom_site_aniso_label
_atom_site_aniso_U_11
_atom_site_aniso_U_22
_atom_site_aniso_U_33
_atom_site_aniso_U_23
_atom_site_aniso_U_13
_atom_site_aniso_U_12
S1 0.0116(3) 0.0150(4) 0.0176(4) -0.0086(3) 0.0049(3) -0.0010(3)
S2 0.0122(3) 0.0128(3) 0.0162(3) -0.0080(3) 0.0046(3) -0.0020(3)
S3 0.0141(3) 0.0181(4) 0.0186(4) -0.0119(3) 0.0054(3) -0.0031(3)
S4 0.0131(3) 0.0123(4) 0.0208(4) -0.0082(3) 0.0057(3) -0.0022(3)
S5 0.0121(3) 0.0135(4) 0.0184(3) -0.0097(3) 0.0033(3) -0.0009(3)
S6 0.0126(3) 0.0133(4) 0.0188(4) -0.0098(3) 0.0038(3) -0.0014(3)
S7 0.0122(3) 0.0151(4) 0.0228(4) -0.0116(3) 0.0056(3) -0.0028(3)
S8 0.0154(3) 0.0152(4) 0.0190(4) -0.0100(3) 0.0028(3) -0.0011(3)
S9 0.0134(3) 0.0143(4) 0.0160(3) -0.0085(3) 0.0042(3) -0.0017(3)
S10 0.0151(3) 0.0228(4) 0.0221(4) -0.0124(3) 0.0079(3) -0.0039(3)
C1 0.0141(13) 0.0119(13) 0.0131(13) -0.0062(11) -0.0010(10) 0.0010(11)
C2 0.0131(13) 0.0145(15) 0.0144(14) -0.0046(12) 0.0014(11) 0.0003(11)
C3 0.0128(13) 0.0137(14) 0.0131(13) -0.0066(11) 0.0031(10) 0.0007(11)
C4 0.0110(12) 0.0103(13) 0.0177(14) -0.0058(11) 0.0009(10) -0.0003(10)
O5 0.0126(9) 0.0204(11) 0.0191(11) -0.0062(9) 0.0053(8) -0.0014(8)
C6 0.0156(13) 0.0128(14) 0.0134(13) -0.0064(11) 0.0021(10) 0.0025(11)
O7 0.0211(10) 0.0218(12) 0.0212(11) -0.0114(10) 0.0062(8) -0.0011(9)
C8 0.0124(12) 0.0136(14) 0.0129(13) -0.0072(11) 0.0018(10) 0.0030(11)
O9 0.0205(10) 0.0223(12) 0.0162(11) -0.0089(9) -0.0038(8) 0.0037(9)
C10 0.0115(12) 0.0133(14) 0.0162(14) -0.0052(12) 0.0017(10) 0.0011(11)
O11 0.0194(10) 0.0177(11) 0.0165(10) -0.0079(9) -0.0020(8) -0.0004(8)
C12 0.0115(12) 0.0134(14) 0.0109(12) -0.0042(11) 0.0040(10) 0.0002(10)
C13 0.0120(12) 0.0136(14) 0.0125(13) -0.0058(11) 0.0004(10) -0.0006(11)
C14 0.0148(13) 0.0151(14) 0.0118(13) -0.0035(11) 0.0016(10) 0.0027(11)
C15 0.0146(13) 0.0142(14) 0.0111(13) -0.0055(11) 0.0001(10) 0.0034(11)
C16 0.0148(14) 0.0270(18) 0.0227(16) -0.0055(14) 0.0064(12) -0.0003(13)
C17 0.0103(12) 0.0178(15) 0.0179(14) -0.0095(12) 0.0057(10) -0.0024(11)
C18 0.0274(16) 0.0233(17) 0.0207(16) -0.0119(14) 0.0114(12) -0.0047(13)
C19 0.0316(16) 0.0203(16) 0.0160(15) -0.0073(13) 0.0058(12) 0.0011(13)
C20 0.0319(17) 0.0132(15) 0.0231(16) -0.0095(13) -0.0006(13) 0.0019(13)

loop_
_atom_type_symbol
_atom_type_description
_atom_type_scat_dispersion_real
_atom_type_scat_dispersion_imag
_atom_type_scat_source
C C 0.0033 0.0016 'International Tables Vol C Tables 4.2.6.8 and 6.1.1.4'
H H 0.0000 0.0000 'International Tables Vol C Tables 4.2.6.8 and 6.1.1.4'
O O 0.0106 0.0060 'International Tables Vol C Tables 4.2.6.8 and 6.1.1.4'
S S 0.1246 0.1234 'International Tables Vol C Tables 4.2.6.8 and 6.1.1.4'

loop_
_geom_angle_atom_site_label_1
_geom_angle_atom_site_label_2
_geom_angle_atom_site_label_3
_geom_angle
C6 S1 C13 93.71(12)
C3 S2 C4 93.54(12)
C15 S3 C1 94.49(12)
C12 S4 C10 94.85(12)
C3 S5 C13 93.50(12)
C6 S6 C4 93.52(12)
C10 S7 C8 95.10(12)
C8 S8 C18 104.41(13)
C14 S9 C1 94.31(12)
C12 S10 C19 97.56(12)
C13 C1 S9 122.9(2)
C13 C1 S3 122.2(2)
S9 C1 S3 114.82(14)
O7 C2 O5 125.8(2)
O7 C2 C14 124.1(2)
O5 C2 C14 110.1(2)
C6 C3 S2 117.85(19)
C6 C3 S5 118.41(18)
S2 C3 S5 123.43(15)
C10 C4 S6 121.7(2)
C10 C4 S2 122.4(2)
S6 C4 S2 115.81(14)
C2 O5 C16 115.2(2)
C3 C6 S6 118.91(19)
C3 C6 S1 118.25(19)
S6 C6 S1 122.59(15)
C12 C8 S8 129.10(19)
C12 C8 S7 116.69(19)
S8 C8 S7 114.18(14)
C4 C10 S4 123.2(2)
C4 C10 S7 122.0(2)
S4 C10 S7 114.65(14)
C17 O11 C20 115.8(2)
C8 C12 S10 124.40(19)
C8 C12 S4 118.20(18)
S10 C12 S4 117.03(14)
C1 C13 S1 121.4(2)
C1 C13 S5 122.5(2)
S1 C13 S5 116.11(14)
C15 C14 C2 122.7(2)
C15 C14 S9 117.62(19)
C2 C14 S9 119.55(19)
C14 C15 C17 124.0(2)
C14 C15 S3 117.77(19)
C17 C15 S3 118.07(18)
O9 C17 O11 126.7(3)
O9 C17 C15 121.9(3)
O11 C17 C15 111.4(2)
C19 C18 S8 114.6(2)
C18 C19 S10 112.8(2)

loop_
_geom_bond_atom_site_label_1
_geom_bond_atom_site_label_2
_geom_bond_distance
S1 C6 1.744(2)
S1 C13 1.767(3)
S2 C3 1.747(2)
S2 C4 1.776(3)
S3 C15 1.739(2)
S3 C1 1.766(3)
S4 C12 1.756(3)
S4 C10 1.757(3)
S5 C3 1.748(3)
S5 C13 1.768(3)
S6 C6 1.740(3)
S6 C4 1.767(3)
S7 C10 1.763(3)
S7 C8 1.766(2)
S8 C8 1.743(3)
S8 C18 1.814(3)
S9 C14 1.752(3)
S9 C1 1.760(3)
S10 C12 1.749(2)
S10 C19 1.810(3)
C1 C13 1.349(3)
C2 O7 1.200(3)
C2 O5 1.338(3)
C2 C14 1.491(3)
C3 C6 1.344(4)
C4 C10 1.345(3)
O5 C16 1.448(3)
C8 C12 1.340(3)
O9 C17 1.210(3)
O11 C17 1.315(3)
O11 C20 1.456(3)
C14 C15 1.348(4)
C15 C17 1.500(3)
C18 C19 1.510(4)
